data_7239468
loop_
_publ_author_name
'Hong, Tao'
'Song, Heli'
'Li, Xin'
'Zhang, Weibing'
'Xie, Yongshu'

_publ_section_title
;
 Syntheses of mono- and diacylated bipyrroles with rich substitution modes
 and development of a prodigiosin derivative as a fluorescent Zn(ii) probe
;
_journal_issue 12
_journal_name_full 'RSC Advances'
_journal_page_first 6133
_journal_paper_doi 10.1039/c3ra47277a
_journal_volume 4
_journal_year 2014
_chemical_formula_sum 'C26 H9 F10 N3 O'
_chemical_formula_weight 569.36
_space_group_IT_number 13
_space_group_name_Hall '-P 2yc'
_space_group_name_H-M_alt 'P 1 2/c 1'
_symmetry_cell_setting monoclinic
_symmetry_space_group_name_H-M 'P 1 2/c 1'
_atom_sites_solution_hydrogens geom
_atom_sites_solution_primary direct
_atom_sites_solution_secondary difmap
_audit_creation_method SHELXL-97
_cell_angle_alpha 90.00
_cell_angle_beta 92.2440(10)
_cell_angle_gamma 90.00
_cell_formula_units_Z 4
_cell_length_a 12.3922(11)
_cell_length_b 9.0079(10)
_cell_length_c 20.4967(15)
_cell_measurement_reflns_used 1055
_cell_measurement_temperature 293(2)
_cell_measurement_theta_max 20.4820
_cell_measurement_theta_min 3.7320
_cell_volume 2286.2(4)
_computing_cell_refinement 'Bruker FRAMBO'
_computing_data_collection 'Bruker FRAMBO'
_computing_data_reduction 'Bruker SAINT'
_computing_molecular_graphics 'Bruker SHELXTL'
_computing_publication_material 'Bruker SHELXTL'
_computing_structure_refinement 'SHELXL-97 (Sheldrick, 1997)'
_computing_structure_solution 'SHELXS-97 (Sheldrick, 1997)'
_diffrn_ambient_temperature 293(2)
_diffrn_measured_fraction_theta_full 0.998
_diffrn_measured_fraction_theta_max 0.998
_diffrn_measurement_device_type 'CCD area detector'
_diffrn_measurement_method 'phi and omega scans'
_diffrn_radiation_monochromator graphite
_diffrn_radiation_source 'fine-focus sealed tube'
_diffrn_radiation_type MoK\a
_diffrn_radiation_wavelength 0.71073
_diffrn_reflns_av_R_equivalents 0.0460
_diffrn_reflns_av_sigmaI/netI 0.0869
_diffrn_reflns_limit_h_max 14
_diffrn_reflns_limit_h_min -13
_diffrn_reflns_limit_k_max 10
_diffrn_reflns_limit_k_min -9
_diffrn_reflns_limit_l_max 24
_diffrn_reflns_limit_l_min -24
_diffrn_reflns_number 8012
_diffrn_reflns_theta_full 25.02
_diffrn_reflns_theta_max 25.02
_diffrn_reflns_theta_min 2.80
_exptl_absorpt_coefficient_mu 0.159
_exptl_absorpt_correction_T_max 0.9597
_exptl_absorpt_correction_T_min 0.9274
_exptl_absorpt_correction_type multi-scan
_exptl_absorpt_process_details sadabs
_exptl_crystal_density_diffrn 1.654
_exptl_crystal_density_method 'not measured'
_exptl_crystal_F_000 1136
_exptl_crystal_size_max 0.48
_exptl_crystal_size_mid 0.28
_exptl_crystal_size_min 0.26
_refine_diff_density_max 0.183
_refine_diff_density_min -0.223
_refine_diff_density_rms 0.045
_refine_ls_extinction_coef 0.0027(4)
_refine_ls_extinction_expression Fc^*^=kFc[1+0.001xFc^2^\l^3^/sin(2\q)]^-1/4^
_refine_ls_extinction_method SHELXL
_refine_ls_goodness_of_fit_ref 1.032
_refine_ls_hydrogen_treatment constr
_refine_ls_matrix_type full
_refine_ls_number_parameters 362
_refine_ls_number_reflns 4039
_refine_ls_number_restraints 1
_refine_ls_restrained_S_all 1.034
_refine_ls_R_factor_all 0.1207
_refine_ls_R_factor_gt 0.0512
_refine_ls_shift/su_max 0.000
_refine_ls_shift/su_mean 0.000
_refine_ls_structure_factor_coef Fsqd
_refine_ls_weighting_details 'calc w=1/[\s^2^(Fo^2^)+(0.0259P)^2^+0.0000P] where P=(Fo^2^+2Fc^2^)/3'
_refine_ls_weighting_scheme calc
_refine_ls_wR_factor_gt 0.0864
_refine_ls_wR_factor_ref 0.1211
_reflns_number_gt 2047
_reflns_number_total 4039
_reflns_threshold_expression >2sigma(I)
_cod_data_source_file c3ra47277a.txt
_cod_data_source_block 130403b
_cod_depositor_comments
;
The following automatic conversions were performed:

data item '_symmetry_cell_setting' value 'Monoclinic' was changed to
'monoclinic' in accordance with the
/home/saulius/struct/COD-crude-data/automatic-downloads/DataCite-retrospective/RSC/depositions/lib/dictionaries/cif_core.dic
dictionary named 'cif_core.dic' version 2.4.2 last updated on
2011-04-26.

Automatic conversion script
Id: cif_fix_values 6909 2019-04-08 15:41:33Z antanas 
;
_cod_original_sg_symbol_H-M P2/c
_cod_database_code 7239468

loop_
_symmetry_equiv_pos_as_xyz
'x, y, z'
'-x, y, -z+1/2'
'-x, -y, -z'
'x, -y, z-1/2'

loop_
_atom_site_label
_atom_site_type_symbol
_atom_site_fract_x
_atom_site_fract_y
_atom_site_fract_z
_atom_site_U_iso_or_equiv
_atom_site_adp_type
_atom_site_occupancy
_atom_site_symmetry_multiplicity
_atom_site_calc_flag
_atom_site_refinement_flags
F1 F 0.3131(2) 0.9543(3) 0.84849(10) 0.0818(8) Uani 1 1 d .
F2 F 0.1539(2) 1.0114(3) 0.93120(10) 0.0879(8) Uani 1 1 d .
F3 F -0.0153(2) 0.8268(3) 0.93688(10) 0.0981(10) Uani 1 1 d U
F4 F -0.02792(19) 0.5823(3) 0.85867(10) 0.0857(8) Uani 1 1 d .
F5 F 0.12906(18) 0.5273(3) 0.77487(10) 0.0746(7) Uani 1 1 d .
F6 F 0.86663(18) 0.7980(3) 0.45532(9) 0.0741(7) Uani 1 1 d .
F7 F 0.9505(2) 0.8729(3) 0.34208(10) 0.0854(8) Uani 1 1 d .
F8 F 0.8380(2) 0.8252(3) 0.22801(10) 0.0909(9) Uani 1 1 d .
F9 F 0.6405(2) 0.6986(3) 0.22896(9) 0.0909(9) Uani 1 1 d .
F10 F 0.55845(18) 0.6076(3) 0.34148(8) 0.0669(7) Uani 1 1 d .
N1 N 0.3923(2) 0.7255(3) 0.65812(12) 0.0499(8) Uani 1 1 d .
H1 H 0.4510 0.6775 0.6674 0.060 Uiso 1 1 calc R
N2 N 0.5229(2) 0.6970(3) 0.54497(12) 0.0474(8) Uani 1 1 d .
N3 N 0.6902(3) 0.4997(3) 0.56448(12) 0.0552(9) Uani 1 1 d .
H3 H 0.6343 0.5302 0.5842 0.066 Uiso 1 1 calc R
O1 O 0.3931(2) 0.6313(3) 0.79171(11) 0.0715(9) Uani 1 1 d .
C1 C 0.3119(3) 0.7519(4) 0.70087(15) 0.0465(10) Uani 1 1 d .
C2 C 0.2326(3) 0.8305(4) 0.66734(16) 0.0551(11) Uani 1 1 d .
H2 H 0.1679 0.8629 0.6840 0.066 Uiso 1 1 calc R
C3 C 0.2656(3) 0.8531(4) 0.60441(17) 0.0574(11) Uani 1 1 d .
H3A H 0.2274 0.9042 0.5715 0.069 Uiso 1 1 calc R
C4 C 0.3655(3) 0.7862(4) 0.59905(16) 0.0462(9) Uani 1 1 d .
C5 C 0.4337(3) 0.7769(4) 0.54392(15) 0.0450(9) Uani 1 1 d .
C6 C 0.4161(3) 0.8561(4) 0.48317(15) 0.0529(10) Uani 1 1 d .
H6 H 0.3579 0.9172 0.4717 0.063 Uiso 1 1 calc R
C7 C 0.5002(3) 0.8240(4) 0.44678(15) 0.0503(10) Uani 1 1 d .
H7 H 0.5123 0.8600 0.4052 0.060 Uiso 1 1 calc R
C8 C 0.5688(3) 0.7231(4) 0.48399(15) 0.0448(9) Uani 1 1 d .
C9 C 0.6629(3) 0.6563(4) 0.46680(14) 0.0440(9) Uani 1 1 d .
C10 C 0.7223(3) 0.5497(4) 0.50485(15) 0.0472(10) Uani 1 1 d .
C11 C 0.8152(3) 0.4710(4) 0.49156(17) 0.0602(11) Uani 1 1 d .
H11 H 0.8550 0.4806 0.4543 0.072 Uiso 1 1 calc R
C12 C 0.8387(3) 0.3750(5) 0.54360(17) 0.0628(12) Uani 1 1 d .
H12 H 0.8968 0.3099 0.5477 0.075 Uiso 1 1 calc R
C13 C 0.7600(3) 0.3951(5) 0.58733(17) 0.0611(11) Uani 1 1 d .
H13 H 0.7552 0.3447 0.6267 0.073 Uiso 1 1 calc R
C14 C 0.3177(3) 0.7025(4) 0.76711(16) 0.0516(10) Uani 1 1 d .
C15 C 0.2240(3) 0.7390(4) 0.80898(15) 0.0469(10) Uani 1 1 d .
C16 C 0.2283(3) 0.8609(5) 0.84977(17) 0.0563(11) Uani 1 1 d .
C17 C 0.1483(4) 0.8911(5) 0.89256(17) 0.0588(11) Uani 1 1 d .
C18 C 0.0633(3) 0.7981(5) 0.89485(16) 0.0568(11) Uani 1 1 d U
C19 C 0.0558(3) 0.6752(5) 0.85592(17) 0.0557(11) Uani 1 1 d .
C20 C 0.1361(3) 0.6493(5) 0.81295(16) 0.0505(10) Uani 1 1 d .
C21 C 0.7101(3) 0.6974(4) 0.40327(15) 0.0454(9) Uani 1 1 d .
C22 C 0.8094(3) 0.7643(4) 0.39986(16) 0.0519(10) Uani 1 1 d .
C23 C 0.8538(3) 0.8054(4) 0.34237(18) 0.0551(11) Uani 1 1 d .
C24 C 0.7964(4) 0.7820(5) 0.28485(17) 0.0592(12) Uani 1 1 d .
C25 C 0.6973(3) 0.7171(5) 0.28554(16) 0.0585(11) Uani 1 1 d .
C26 C 0.6555(3) 0.6739(4) 0.34381(16) 0.0489(10) Uani 1 1 d .

loop_
_atom_site_aniso_label
_atom_site_aniso_U_11
_atom_site_aniso_U_22
_atom_site_aniso_U_33
_atom_site_aniso_U_23
_atom_site_aniso_U_13
_atom_site_aniso_U_12
F1 0.0678(18) 0.0838(18) 0.0949(16) -0.0172(14) 0.0154(13) -0.0228(16)
F2 0.084(2) 0.091(2) 0.0888(16) -0.0347(14) 0.0083(14) 0.0068(16)
F3 0.0588(18) 0.161(3) 0.0761(15) -0.0135(16) 0.0214(12) 0.0148(18)
F4 0.0513(16) 0.122(2) 0.0849(15) -0.0041(14) 0.0214(12) -0.0278(17)
F5 0.0637(17) 0.0826(18) 0.0785(15) -0.0219(13) 0.0146(12) -0.0155(14)
F6 0.0620(16) 0.104(2) 0.0557(13) -0.0016(12) -0.0053(11) -0.0207(15)
F7 0.0649(18) 0.104(2) 0.0892(16) 0.0014(14) 0.0227(13) -0.0285(17)
F8 0.105(2) 0.114(2) 0.0565(13) 0.0081(13) 0.0328(13) -0.0164(18)
F9 0.097(2) 0.133(2) 0.0423(13) -0.0093(12) -0.0005(12) -0.0230(18)
F10 0.0591(16) 0.0817(17) 0.0601(13) -0.0120(11) 0.0050(10) -0.0181(14)
N1 0.0359(19) 0.063(2) 0.0517(18) 0.0036(16) 0.0105(14) 0.0056(17)
N2 0.041(2) 0.058(2) 0.0438(17) -0.0005(14) 0.0118(13) 0.0000(18)
N3 0.053(2) 0.071(2) 0.0433(18) 0.0027(16) 0.0127(15) 0.004(2)
O1 0.0459(19) 0.106(2) 0.0636(16) 0.0125(15) 0.0060(13) 0.0129(18)
C1 0.031(2) 0.062(3) 0.047(2) -0.0006(19) 0.0082(16) 0.001(2)
C2 0.051(3) 0.061(3) 0.055(2) -0.007(2) 0.0128(19) 0.011(2)
C3 0.050(3) 0.067(3) 0.056(2) 0.004(2) 0.0039(19) 0.012(2)
C4 0.041(3) 0.047(2) 0.050(2) -0.0018(18) 0.0062(17) -0.001(2)
C5 0.040(2) 0.050(2) 0.045(2) -0.0050(18) 0.0033(17) 0.000(2)
C6 0.053(3) 0.057(3) 0.049(2) -0.0019(19) 0.0013(18) 0.005(2)
C7 0.050(3) 0.059(3) 0.043(2) 0.0017(18) 0.0043(18) 0.001(2)
C8 0.042(2) 0.052(2) 0.041(2) -0.0029(17) 0.0051(17) -0.002(2)
C9 0.046(2) 0.048(2) 0.0385(19) -0.0025(17) 0.0055(17) -0.004(2)
C10 0.049(3) 0.051(3) 0.042(2) -0.0072(18) 0.0078(18) -0.003(2)
C11 0.063(3) 0.066(3) 0.052(2) -0.002(2) 0.016(2) 0.006(3)
C12 0.057(3) 0.065(3) 0.067(3) 0.000(2) 0.011(2) 0.016(2)
C13 0.063(3) 0.070(3) 0.050(2) 0.004(2) -0.001(2) 0.007(3)
C14 0.035(2) 0.066(3) 0.054(2) 0.002(2) 0.0058(18) -0.003(2)
C15 0.037(2) 0.062(3) 0.042(2) -0.0005(19) 0.0055(16) 0.000(2)
C16 0.042(3) 0.070(3) 0.057(2) 0.003(2) 0.0039(19) -0.008(2)
C17 0.056(3) 0.064(3) 0.056(2) -0.012(2) 0.002(2) 0.007(3)
C18 0.045(3) 0.085(3) 0.041(2) 0.001(2) 0.0080(16) 0.013(3)
C19 0.034(2) 0.079(3) 0.054(2) 0.003(2) 0.0062(18) -0.011(2)
C20 0.040(3) 0.066(3) 0.046(2) -0.008(2) 0.0057(17) -0.001(2)
C21 0.051(3) 0.049(2) 0.037(2) -0.0047(17) 0.0086(17) 0.002(2)
C22 0.051(3) 0.063(3) 0.042(2) -0.0028(19) 0.0057(19) -0.002(2)
C23 0.044(3) 0.060(3) 0.063(3) -0.006(2) 0.013(2) -0.007(2)
C24 0.074(3) 0.065(3) 0.040(2) -0.001(2) 0.024(2) -0.007(3)
C25 0.069(3) 0.073(3) 0.034(2) -0.0080(19) 0.003(2) -0.005(3)
C26 0.046(3) 0.057(3) 0.044(2) -0.0071(18) 0.0080(18) -0.008(2)

loop_
_atom_type_symbol
_atom_type_description
_atom_type_scat_dispersion_real
_atom_type_scat_dispersion_imag
_atom_type_scat_source
C C 0.0033 0.0016 'International Tables Vol C Tables 4.2.6.8 and 6.1.1.4'
H H 0.0000 0.0000 'International Tables Vol C Tables 4.2.6.8 and 6.1.1.4'
O O 0.0106 0.0060 'International Tables Vol C Tables 4.2.6.8 and 6.1.1.4'
N N 0.0061 0.0033 'International Tables Vol C Tables 4.2.6.8 and 6.1.1.4'
F F 0.0171 0.0103 'International Tables Vol C Tables 4.2.6.8 and 6.1.1.4'

loop_
_geom_angle_atom_site_label_1
_geom_angle_atom_site_label_2
_geom_angle_atom_site_label_3
_geom_angle
C4 N1 C1 109.9(3)
C4 N1 H1 125.0
C1 N1 H1 125.0
C5 N2 C8 105.1(3)
C13 N3 C10 109.5(3)
C13 N3 H3 125.3
C10 N3 H3 125.3
N1 C1 C2 107.1(3)
N1 C1 C14 122.8(3)
C2 C1 C14 130.1(3)
C1 C2 C3 108.1(3)
C1 C2 H2 126.0
C3 C2 H2 126.0
C2 C3 C4 107.9(3)
C2 C3 H3A 126.0
C4 C3 H3A 126.0
N1 C4 C3 107.0(3)
N1 C4 C5 123.1(3)
C3 C4 C5 129.9(3)
N2 C5 C4 122.4(3)
N2 C5 C6 112.4(3)
C4 C5 C6 125.1(4)
C7 C6 C5 106.2(3)
C7 C6 H6 126.9
C5 C6 H6 126.9
C6 C7 C8 107.3(3)
C6 C7 H7 126.4
C8 C7 H7 126.4
C9 C8 N2 122.0(3)
C9 C8 C7 129.1(3)
N2 C8 C7 108.9(3)
C8 C9 C10 125.6(3)
C8 C9 C21 118.7(3)
C10 C9 C21 115.7(3)
N3 C10 C11 106.1(3)
N3 C10 C9 123.2(3)
C11 C10 C9 130.7(3)
C10 C11 C12 108.5(3)
C10 C11 H11 125.8
C12 C11 H11 125.8
C13 C12 C11 106.7(4)
C13 C12 H12 126.6
C11 C12 H12 126.6
N3 C13 C12 109.3(3)
N3 C13 H13 125.4
C12 C13 H13 125.4
O1 C14 C1 124.3(3)
O1 C14 C15 118.2(3)
C1 C14 C15 117.5(3)
C20 C15 C16 116.6(3)
C20 C15 C14 122.8(3)
C16 C15 C14 120.4(4)
F1 C16 C17 118.1(4)
F1 C16 C15 119.8(3)
C17 C16 C15 122.1(4)
F2 C17 C18 120.2(4)
F2 C17 C16 120.9(4)
C18 C17 C16 118.8(4)
C17 C18 F3 119.1(4)
C17 C18 C19 121.3(4)
F3 C18 C19 119.6(4)
F4 C19 C18 121.2(3)
F4 C19 C20 120.3(4)
C18 C19 C20 118.5(4)
F5 C20 C15 118.9(3)
F5 C20 C19 118.5(4)
C15 C20 C19 122.6(4)
C22 C21 C26 115.4(3)
C22 C21 C9 122.3(3)
C26 C21 C9 122.3(3)
F6 C22 C23 116.6(4)
F6 C22 C21 119.8(3)
C23 C22 C21 123.5(3)
F7 C23 C24 119.9(3)
F7 C23 C22 120.9(3)
C24 C23 C22 119.1(4)
F8 C24 C25 120.5(4)
F8 C24 C23 119.7(4)
C25 C24 C23 119.7(3)
F9 C25 C24 119.1(3)
F9 C25 C26 120.8(4)
C24 C25 C26 120.1(3)
F10 C26 C25 117.6(3)
F10 C26 C21 120.3(3)
C25 C26 C21 122.1(4)

loop_
_geom_bond_atom_site_label_1
_geom_bond_atom_site_label_2
_geom_bond_distance
F1 C16 1.347(4)
F2 C17 1.342(4)
F3 C18 1.350(4)
F4 C19 1.336(4)
F5 C20 1.349(4)
F6 C22 1.350(4)
F7 C23 1.344(4)
F8 C24 1.349(4)
F9 C25 1.343(4)
F10 C26 1.341(4)
N1 C4 1.358(4)
N1 C1 1.373(4)
N1 H1 0.8600
N2 C5 1.319(4)
N2 C8 1.413(4)
N3 C13 1.351(4)
N3 C10 1.376(4)
N3 H3 0.8600
O1 C14 1.225(4)
C1 C2 1.374(5)
C1 C14 1.428(4)
C2 C3 1.383(4)
C2 H2 0.9300
C3 C4 1.386(5)
C3 H3A 0.9300
C4 C5 1.439(4)
C5 C6 1.444(4)
C6 C7 1.337(5)
C6 H6 0.9300
C7 C8 1.441(5)
C7 H7 0.9300
C8 C9 1.371(5)
C9 C10 1.423(5)
C9 C21 1.495(4)
C10 C11 1.388(5)
C11 C12 1.395(5)
C11 H11 0.9300
C12 C13 1.362(5)
C12 H12 0.9300
C13 H13 0.9300
C14 C15 1.508(5)
C15 C20 1.361(5)
C15 C16 1.380(5)
C16 C17 1.376(5)
C17 C18 1.348(5)
C18 C19 1.366(5)
C19 C20 1.374(5)
C21 C22 1.375(5)
C21 C26 1.387(4)
C22 C23 1.370(5)
C23 C24 1.369(5)
C24 C25 1.360(5)
C25 C26 1.377(5)

loop_
_geom_torsion_atom_site_label_1
_geom_torsion_atom_site_label_2
_geom_torsion_atom_site_label_3
_geom_torsion_atom_site_label_4
_geom_torsion
C4 N1 C1 C2 0.4(4)
C4 N1 C1 C14 -179.4(3)
N1 C1 C2 C3 -0.7(4)
C14 C1 C2 C3 179.1(4)
C1 C2 C3 C4 0.8(5)
C1 N1 C4 C3 0.1(4)
C1 N1 C4 C5 -179.9(3)
C2 C3 C4 N1 -0.5(4)
C2 C3 C4 C5 179.5(4)
C8 N2 C5 C4 -176.9(3)
C8 N2 C5 C6 0.8(4)
N1 C4 C5 N2 6.3(6)
C3 C4 C5 N2 -173.7(4)
N1 C4 C5 C6 -171.1(3)
C3 C4 C5 C6 8.9(6)
N2 C5 C6 C7 -1.3(4)
C4 C5 C6 C7 176.4(3)
C5 C6 C7 C8 1.1(4)
C5 N2 C8 C9 -179.2(3)
C5 N2 C8 C7 -0.1(4)
C6 C7 C8 C9 178.3(4)
C6 C7 C8 N2 -0.7(4)
N2 C8 C9 C10 3.4(6)
C7 C8 C9 C10 -175.5(3)
N2 C8 C9 C21 -176.0(3)
C7 C8 C9 C21 5.1(6)
C13 N3 C10 C11 0.2(4)
C13 N3 C10 C9 177.4(3)
C8 C9 C10 N3 0.6(6)
C21 C9 C10 N3 -180.0(3)
C8 C9 C10 C11 177.1(4)
C21 C9 C10 C11 -3.5(6)
N3 C10 C11 C12 -0.5(4)
C9 C10 C11 C12 -177.4(4)
C10 C11 C12 C13 0.6(5)
C10 N3 C13 C12 0.2(5)
C11 C12 C13 N3 -0.4(5)
N1 C1 C14 O1 -0.9(6)
C2 C1 C14 O1 179.3(4)
N1 C1 C14 C15 180.0(3)
C2 C1 C14 C15 0.2(6)
O1 C14 C15 C20 -90.6(5)
C1 C14 C15 C20 88.5(5)
O1 C14 C15 C16 83.8(5)
C1 C14 C15 C16 -97.0(4)
C20 C15 C16 F1 179.9(3)
C14 C15 C16 F1 5.1(5)
C20 C15 C16 C17 0.1(6)
C14 C15 C16 C17 -174.6(4)
F1 C16 C17 F2 1.0(6)
C15 C16 C17 F2 -179.3(3)
F1 C16 C17 C18 -179.4(3)
C15 C16 C17 C18 0.3(6)
F2 C17 C18 F3 -0.6(6)
C16 C17 C18 F3 179.8(3)
F2 C17 C18 C19 179.9(3)
C16 C17 C18 C19 0.3(6)
C17 C18 C19 F4 179.4(4)
F3 C18 C19 F4 -0.1(6)
C17 C18 C19 C20 -1.4(6)
F3 C18 C19 C20 179.2(3)
C16 C15 C20 F5 -178.9(3)
C14 C15 C20 F5 -4.2(5)
C16 C15 C20 C19 -1.2(6)
C14 C15 C20 C19 173.4(4)
F4 C19 C20 F5 -1.2(6)
C18 C19 C20 F5 179.5(3)
F4 C19 C20 C15 -178.9(3)
C18 C19 C20 C15 1.9(6)
C8 C9 C21 C22 117.0(4)
C10 C9 C21 C22 -62.5(5)
C8 C9 C21 C26 -61.4(5)
C10 C9 C21 C26 119.2(4)
C26 C21 C22 F6 177.0(3)
C9 C21 C22 F6 -1.5(6)
C26 C21 C22 C23 -0.4(6)
C9 C21 C22 C23 -178.9(3)
F6 C22 C23 F7 1.4(6)
C21 C22 C23 F7 178.8(4)
F6 C22 C23 C24 -176.1(3)
C21 C22 C23 C24 1.3(6)
F7 C23 C24 F8 0.9(6)
C22 C23 C24 F8 178.4(3)
F7 C23 C24 C25 -178.3(4)
C22 C23 C24 C25 -0.8(6)
F8 C24 C25 F9 -1.1(6)
C23 C24 C25 F9 178.1(4)
F8 C24 C25 C26 -179.8(3)
C23 C24 C25 C26 -0.6(6)
F9 C25 C26 F10 2.7(6)
C24 C25 C26 F10 -178.6(4)
F9 C25 C26 C21 -177.1(3)
C24 C25 C26 C21 1.5(6)
C22 C21 C26 F10 179.2(3)
C9 C21 C26 F10 -2.4(6)
C22 C21 C26 C25 -1.0(6)
C9 C21 C26 C25 177.4(3)
